data_2021597
loop_
_publ_author_name
'Fedorov, Alexey Yu.'
'Rychkov, Denis A.'
'Losev, Evgeniy A.'
'Drebushchak, Tatiana N.'
'Boldyreva, Elena V.'

_publ_section_title
;
 Completing the picture of tolazamide polymorphism under extreme
 conditions: a low-temperature study
;
_journal_coeditor_code KU3243
_journal_issue 5
_journal_name_full 'Acta Crystallographica Section C'
_journal_page_first 598
_journal_page_last 608
_journal_paper_doi 10.1107/S2053229619005217
_journal_volume 75
_journal_year 2019
_chemical_formula_iupac 'C14 H21 N3 O3 S'
_chemical_formula_moiety 'C14 H21 N3 O3 S'
_chemical_formula_sum 'C14 H21 N3 O3 S'
_chemical_formula_weight 311.40
_chemical_melting_point 444
_chemical_name_common tolazamide
_chemical_name_systematic
;
1-[(Azepan-1-ylamino)carbonyl]-4-methylbenzenesulfonamide
;
_space_group_crystal_system triclinic
_space_group_IT_number 2
_space_group_name_Hall '-P 1'
_space_group_name_H-M_alt 'P -1'
_symmetry_space_group_name_Hall '-P 1'
_symmetry_space_group_name_H-M 'P -1'
_atom_sites_solution_hydrogens mixed
_atom_sites_solution_primary direct
_audit_creation_method
;
Olex2 1.2
(compiled 2018.05.29 svn.r3508 for OlexSys, GUI svn.r5506)
;
_cell_angle_alpha 79.103(5)
_cell_angle_beta 87.266(4)
_cell_angle_gamma 85.857(5)
_cell_formula_units_Z 2
_cell_length_a 6.3453(3)
_cell_length_b 9.1929(5)
_cell_length_c 13.4917(7)
_cell_measurement_reflns_used 3671
_cell_measurement_temperature 275.00(14)
_cell_measurement_theta_max 24.1100
_cell_measurement_theta_min 2.2600
_cell_volume 770.32(7)
_computing_cell_refinement
;
CrysAlis PRO (Agilent, 2014)
;
_computing_data_collection
;
CrysAlis PRO (Agilent, 2014)
;
_computing_data_reduction
;
CrysAlis PRO (Agilent, 2014)
;
_computing_molecular_graphics
;
OLEX2 (Dolomanov <i>et al.</i>,  2009)
;
_computing_publication_material
;
OLEX2 (Dolomanov <i>et al.</i>,  2009)
;
_computing_structure_refinement
;
SHELXL2014 (Sheldrick, 2015b)
;
_computing_structure_solution
;
SHELXT (Sheldrick, 2015a)
;
_diffrn_ambient_temperature 275.00(14)
_diffrn_detector 'CCD plate'
_diffrn_detector_area_resol_mean 10.3457
_diffrn_measured_fraction_theta_full 1.000
_diffrn_measured_fraction_theta_max 1.000
_diffrn_measurement_device 'four-circle diffractometer'
_diffrn_measurement_device_type 'Xcalibur, Ruby, Gemini ultra'
_diffrn_measurement_method '\w scans'
_diffrn_radiation_monochromator graphite
_diffrn_radiation_probe x-ray
_diffrn_radiation_type MoK\a
_diffrn_radiation_wavelength 0.71073
_diffrn_reflns_av_R_equivalents 0.0444
_diffrn_reflns_av_unetI/netI 0.0443
_diffrn_reflns_limit_h_max 7
_diffrn_reflns_limit_h_min -7
_diffrn_reflns_limit_k_max 11
_diffrn_reflns_limit_k_min -11
_diffrn_reflns_limit_l_max 16
_diffrn_reflns_limit_l_min -16
_diffrn_reflns_number 12387
_diffrn_reflns_theta_full 25.242
_diffrn_reflns_theta_max 26.362
_diffrn_reflns_theta_min 2.261
_diffrn_source 'Enhance (Mo) X-ray Source'
_exptl_absorpt_coefficient_mu 0.224
_exptl_absorpt_correction_T_max 1.00000
_exptl_absorpt_correction_T_min 0.91535
_exptl_absorpt_correction_type multi-scan
_exptl_absorpt_process_details
;
(CrysAlis PRO; Agilent, 2014)
;
_exptl_crystal_colour colourless
_exptl_crystal_density_diffrn 1.343
_exptl_crystal_description block
_exptl_crystal_F_000 332
_exptl_crystal_size_max 0.4
_exptl_crystal_size_mid 0.1
_exptl_crystal_size_min 0.05
_refine_diff_density_max 0.273
_refine_diff_density_min -0.213
_refine_ls_extinction_method none
_refine_ls_goodness_of_fit_ref 1.024
_refine_ls_hydrogen_treatment mixed
_refine_ls_matrix_type full
_refine_ls_number_parameters 218
_refine_ls_number_reflns 3149
_refine_ls_number_restraints 2
_refine_ls_restrained_S_all 1.026
_refine_ls_R_factor_all 0.0743
_refine_ls_R_factor_gt 0.0484
_refine_ls_shift/su_max 0.000
_refine_ls_shift/su_mean 0.000
_refine_ls_structure_factor_coef Fsqd
_refine_ls_weighting_details 'w=1/[\s^2^(Fo^2^)+(0.0426P)^2^+0.2182P] where P=(Fo^2^+2Fc^2^)/3'
_refine_ls_weighting_scheme calc
_refine_ls_wR_factor_gt 0.1023
_refine_ls_wR_factor_ref 0.1149
_reflns_number_gt 2245
_reflns_number_total 3149
_reflns_threshold_expression 'I > 2\s(I)'
_cod_data_source_file ku3243sup1.cif
_cod_data_source_block TZA_I_275
_cod_depositor_comments 'Adding full bibliography for 2021596--2021609.cif.'
_cod_database_code 2021597
_cod_database_fobs_code 2021597
_shelx_space_group_comment
;
The symmetry employed for this shelxl refinement is uniquely defined
by the following loop, which should always be used as a source of
symmetry information in preference to the above space-group names.
They are only intended as comments.
;

loop_
_space_group_symop_operation_xyz
'x, y, z'
'-x, -y, -z'

loop_
_atom_site_type_symbol
_atom_site_label
_atom_site_fract_x
_atom_site_fract_y
_atom_site_fract_z
_atom_site_U_iso_or_equiv
_atom_site_adp_type
_atom_site_calc_flag
_atom_site_occupancy
_atom_site_disorder_assembly
_atom_site_disorder_group
S S1 0.02093(10) 0.27106(6) 0.22573(4) 0.0475(2) Uani d 1 . .
O O1 0.1389(3) 0.15700(18) 0.18456(12) 0.0631(5) Uani d 1 . .
O O2 -0.2033(3) 0.27213(19) 0.23364(13) 0.0613(5) Uani d 1 . .
O O3 -0.0672(2) 0.45771(17) 0.38254(11) 0.0497(4) Uani d 1 . .
N N1 0.1136(4) 0.2539(2) 0.33936(14) 0.0483(5) Uani d 1 . .
H H1 0.209(4) 0.197(3) 0.3532(18) 0.045(7) Uiso d 1 . .
N N2 0.1624(3) 0.3204(2) 0.49105(15) 0.0505(5) Uani d 1 . .
H H2 0.135(4) 0.377(3) 0.5321(19) 0.059(8) Uiso d 1 . .
N N3 0.3147(3) 0.2001(2) 0.51007(13) 0.0470(5) Uani d 1 . .
C C1 0.2058(4) 0.7178(3) 0.05262(16) 0.0495(6) Uani d 1 . .
C C2 0.3544(4) 0.6027(3) 0.0789(2) 0.0605(7) Uani d 1 . .
H H2A 0.4953 0.6171 0.0598 0.073 Uiso calc 1 . .
C C3 0.3020(4) 0.4660(3) 0.13291(19) 0.0571(6) Uani d 1 . .
H H3 0.4058 0.3898 0.1501 0.068 Uiso calc 1 . .
C C4 0.0938(3) 0.4449(2) 0.16077(15) 0.0401(5) Uani d 1 . .
C C5 -0.0580(4) 0.5579(3) 0.13584(18) 0.0539(6) Uani d 1 . .
H H5 -0.1987 0.5437 0.1556 0.065 Uiso calc 1 . .
C C6 -0.0013(4) 0.6932(3) 0.08114(18) 0.0570(6) Uani d 1 . .
H H6 -0.1054 0.7690 0.0633 0.068 Uiso calc 1 . .
C C7 0.2670(5) 0.8665(3) -0.0046(2) 0.0715(8) Uani d 1 . .
H H7A 0.4069 0.8566 -0.0340 0.107 Uiso calc 1 . .
H H7B 0.2643 0.9356 0.0407 0.107 Uiso calc 1 . .
H H7C 0.1689 0.9023 -0.0571 0.107 Uiso calc 1 . .
C C8 0.0616(3) 0.3523(2) 0.40436(16) 0.0413(5) Uani d 1 . .
C C9 0.5267(4) 0.2536(3) 0.51312(19) 0.0614(7) Uani d 1 . .
H H9AA 0.5461 0.3290 0.4532 0.074 Uiso calc 0.823(6) A 1
H H9AB 0.6283 0.1715 0.5071 0.074 Uiso calc 0.823(6) A 1
H H9BC 0.5969 0.2528 0.4478 0.074 Uiso calc 0.177(6) A 2
H H9BD 0.5095 0.3563 0.5217 0.074 Uiso calc 0.177(6) A 2
C C10A 0.5847(5) 0.3160(3) 0.6003(2) 0.0560(10) Uani d 0.823(6) A 1
H H10A 0.4727 0.3877 0.6143 0.067 Uiso calc 0.823(6) A 1
H H10B 0.7118 0.3690 0.5820 0.067 Uiso calc 0.823(6) A 1
C C10B 0.6676(16) 0.1740(14) 0.5903(4) 0.063(5) Uani d 0.177(6) A 2
H H10C 0.8110 0.1997 0.5700 0.076 Uiso calc 0.177(6) A 2
H H10D 0.6618 0.0685 0.5916 0.076 Uiso calc 0.177(6) A 2
C C11 0.6231(4) 0.2020(4) 0.6965(2) 0.0750(8) Uani d 1 . .
H H11A 0.7213 0.1240 0.6792 0.090 Uiso calc 0.823(6) A 1
H H11B 0.6937 0.2500 0.7426 0.090 Uiso calc 0.823(6) A 1
H H11C 0.7482 0.1687 0.7353 0.090 Uiso calc 0.177(6) A 2
H H11D 0.6010 0.3083 0.6932 0.090 Uiso calc 0.177(6) A 2
C C12 0.4384(4) 0.1297(3) 0.75282(19) 0.0671(7) Uani d 1 . .
H H12A 0.4113 0.1717 0.8133 0.081 Uiso calc 1 . .
H H12B 0.4797 0.0252 0.7746 0.081 Uiso calc 1 . .
C C13 0.2326(4) 0.1402(3) 0.69950(18) 0.0537(6) Uani d 1 . .
H H13A 0.1332 0.0801 0.7431 0.064 Uiso calc 1 . .
H H13B 0.1750 0.2423 0.6894 0.068(8) Uiso calc 1 . .
C C14 0.2492(5) 0.0911(3) 0.5988(2) 0.0578(7) Uani d 1 . .
H H14A 0.352(4) 0.006(3) 0.6056(19) 0.068(8) Uiso d 1 . .
H H14B 0.115(4) 0.063(3) 0.5847(18) 0.064(8) Uiso d 1 . .

loop_
_atom_site_aniso_label
_atom_site_aniso_U_11
_atom_site_aniso_U_22
_atom_site_aniso_U_33
_atom_site_aniso_U_12
_atom_site_aniso_U_13
_atom_site_aniso_U_23
S1 0.0617(4) 0.0393(3) 0.0426(3) -0.0013(3) -0.0118(3) -0.0088(3)
O1 0.0952(13) 0.0441(10) 0.0531(10) 0.0097(9) -0.0157(9) -0.0193(8)
O2 0.0571(10) 0.0563(11) 0.0694(11) -0.0149(8) -0.0139(8) -0.0018(9)
O3 0.0576(10) 0.0461(10) 0.0430(9) 0.0092(8) -0.0036(7) -0.0068(7)
N1 0.0652(13) 0.0387(11) 0.0404(11) 0.0097(10) -0.0130(10) -0.0080(9)
N2 0.0681(13) 0.0444(12) 0.0390(11) 0.0121(10) -0.0083(9) -0.0126(9)
N3 0.0563(12) 0.0408(11) 0.0423(11) 0.0068(9) -0.0081(9) -0.0062(8)
C1 0.0609(15) 0.0531(15) 0.0362(12) -0.0105(12) -0.0075(11) -0.0084(11)
C2 0.0443(14) 0.0713(19) 0.0650(16) -0.0115(13) 0.0024(12) -0.0088(14)
C3 0.0468(14) 0.0542(16) 0.0680(17) 0.0077(12) -0.0052(12) -0.0090(13)
C4 0.0453(12) 0.0415(12) 0.0339(11) 0.0016(10) -0.0066(9) -0.0088(9)
C5 0.0433(13) 0.0533(15) 0.0590(15) 0.0033(11) -0.0030(11) 0.0033(12)
C6 0.0570(15) 0.0462(15) 0.0607(16) 0.0094(12) -0.0055(12) 0.0040(12)
C7 0.091(2) 0.0610(18) 0.0608(17) -0.0212(15) -0.0116(15) 0.0025(14)
C8 0.0497(13) 0.0362(12) 0.0364(12) -0.0043(10) 0.0010(10) -0.0026(10)
C9 0.0626(16) 0.0694(18) 0.0494(15) -0.0041(13) 0.0006(12) -0.0051(13)
C10A 0.0498(17) 0.054(2) 0.066(2) -0.0104(15) 0.0038(14) -0.0148(16)
C10B 0.046(8) 0.088(13) 0.051(9) -0.009(8) 0.007(7) -0.001(8)
C11 0.0616(17) 0.107(2) 0.0581(17) -0.0091(16) -0.0131(14) -0.0149(17)
C12 0.0651(17) 0.084(2) 0.0473(15) 0.0035(15) -0.0063(13) -0.0026(14)
C13 0.0550(14) 0.0489(15) 0.0523(15) -0.0070(11) 0.0024(11) 0.0033(11)
C14 0.0723(19) 0.0414(15) 0.0593(16) -0.0095(14) -0.0142(14) -0.0026(12)

loop_
_atom_type_symbol
_atom_type_description
_atom_type_scat_dispersion_real
_atom_type_scat_dispersion_imag
_atom_type_scat_source
C C 0.0033 0.0016 'International Tables Vol C Tables 4.2.6.8 and 6.1.1.4'
H H 0.0000 0.0000 'International Tables Vol C Tables 4.2.6.8 and 6.1.1.4'
N N 0.0061 0.0033 'International Tables Vol C Tables 4.2.6.8 and 6.1.1.4'
O O 0.0106 0.0060 'International Tables Vol C Tables 4.2.6.8 and 6.1.1.4'
S S 0.1246 0.1234 'International Tables Vol C Tables 4.2.6.8 and 6.1.1.4'

loop_
_geom_angle_atom_site_label_1
_geom_angle_atom_site_label_2
_geom_angle_atom_site_label_3
_geom_angle
O1 S1 N1 103.49(11)
O1 S1 C4 109.34(10)
O2 S1 O1 119.79(11)
O2 S1 N1 108.96(11)
O2 S1 C4 108.91(10)
N1 S1 C4 105.35(10)
S1 N1 H1 117.5(18)
C8 N1 S1 124.33(18)
C8 N1 H1 116.9(18)
N3 N2 H2 121.8(18)
C8 N2 H2 116.9(18)
C8 N2 N3 121.21(19)
N2 N3 C9 110.50(18)
N2 N3 C14 110.53(19)
C9 N3 C14 115.6(2)
C2 C1 C6 117.7(2)
C2 C1 C7 121.3(2)
C6 C1 C7 121.0(2)
C1 C2 H2A 118.9
C1 C2 C3 122.2(2)
C3 C2 H2A 118.9
C2 C3 H3 120.6
C4 C3 C2 118.8(2)
C4 C3 H3 120.6
C3 C4 S1 119.91(18)
C5 C4 S1 119.75(16)
C5 C4 C3 120.3(2)
C4 C5 H5 120.2
C4 C5 C6 119.7(2)
C6 C5 H5 120.2
C1 C6 C5 121.3(2)
C1 C6 H6 119.4
C5 C6 H6 119.4
C1 C7 H7A 109.5
C1 C7 H7B 109.5
C1 C7 H7C 109.5
H7A C7 H7B 109.5
H7A C7 H7C 109.5
H7B C7 H7C 109.5
O3 C8 N1 121.7(2)
O3 C8 N2 124.1(2)
N2 C8 N1 114.2(2)
N3 C9 H9AA 107.3
N3 C9 H9AB 107.3
N3 C9 H9BC 107.8
N3 C9 H9BD 107.8
N3 C9 C10A 120.0(2)
H9AA C9 H9AB 106.9
H9BC C9 H9BD 107.2
C10A C9 H9AA 107.3
C10A C9 H9AB 107.3
C10B C9 N3 118.0(6)
C10B C9 H9BC 107.8
C10B C9 H9BD 107.8
C9 C10A H10A 108.6
C9 C10A H10B 108.6
C9 C10A C11 114.8(2)
H10A C10A H10B 107.6
C11 C10A H10A 108.6
C11 C10A H10B 108.6
C9 C10B H10C 108.2
C9 C10B H10D 108.2
C9 C10B C11 116.4(5)
H10C C10B H10D 107.3
C11 C10B H10C 108.2
C11 C10B H10D 108.2
C10A C11 H11A 107.6
C10A C11 H11B 107.6
C10B C11 H11C 108.2
C10B C11 H11D 108.2
H11A C11 H11B 107.0
H11C C11 H11D 107.3
C12 C11 C10A 118.8(2)
C12 C11 C10B 116.5(6)
C12 C11 H11A 107.6
C12 C11 H11B 107.6
C12 C11 H11C 108.2
C12 C11 H11D 108.2
C11 C12 H12A 107.7
C11 C12 H12B 107.7
C11 C12 C13 118.4(2)
H12A C12 H12B 107.1
C13 C12 H12A 107.7
C13 C12 H12B 107.7
C12 C13 H13A 108.5
C12 C13 H13B 108.5
H13A C13 H13B 107.5
C14 C13 C12 114.9(2)
C14 C13 H13A 108.5
C14 C13 H13B 108.5
N3 C14 C13 117.5(2)
N3 C14 H14A 107.8(15)
N3 C14 H14B 106.0(16)
C13 C14 H14A 106.7(15)
C13 C14 H14B 108.3(15)
H14A C14 H14B 110(2)

loop_
_geom_bond_atom_site_label_1
_geom_bond_atom_site_label_2
_geom_bond_distance
S1 O1 1.4268(17)
S1 O2 1.4215(17)
S1 N1 1.644(2)
S1 C4 1.753(2)
O3 C8 1.222(3)
N1 H1 0.78(2)
N1 C8 1.388(3)
N2 H2 0.84(3)
N2 N3 1.409(3)
N2 C8 1.333(3)
N3 C9 1.470(3)
N3 C14 1.473(3)
C1 C2 1.371(4)
C1 C6 1.374(3)
C1 C7 1.506(3)
C2 H2A 0.9300
C2 C3 1.382(3)
C3 H3 0.9300
C3 C4 1.373(3)
C4 C5 1.369(3)
C5 H5 0.9300
C5 C6 1.384(3)
C6 H6 0.9300
C7 H7A 0.9600
C7 H7B 0.9600
C7 H7C 0.9600
C9 H9AA 0.9700
C9 H9AB 0.9700
C9 H9BC 0.9700
C9 H9BD 0.9700
C9 C10A 1.475(4)
C9 C10B 1.458(6)
C10A H10A 0.9700
C10A H10B 0.9700
C10A C11 1.524(4)
C10B H10C 0.9700
C10B H10D 0.9700
C10B C11 1.514(6)
C11 H11A 0.9700
C11 H11B 0.9700
C11 H11C 0.9700
C11 H11D 0.9700
C11 C12 1.493(4)
C12 H12A 0.9700
C12 H12B 0.9700
C12 C13 1.509(3)
C13 H13A 0.9700
C13 H13B 0.9700
C13 C14 1.507(4)
C14 H14A 0.98(3)
C14 H14B 0.94(3)

loop_
_geom_hbond_atom_site_label_D
_geom_hbond_atom_site_label_H
_geom_hbond_atom_site_label_A
_geom_hbond_site_symmetry_A
_geom_hbond_distance_DH
_geom_hbond_distance_HA
_geom_hbond_distance_DA
_geom_hbond_angle_DHA
N2 H2 O3 2_566 0.84(3) 2.08(3) 2.911(3) 172(2)

loop_
_geom_torsion_atom_site_label_1
_geom_torsion_atom_site_label_2
_geom_torsion_atom_site_label_3
_geom_torsion_atom_site_label_4
_geom_torsion
S1 N1 C8 O3 3.3(3)
S1 N1 C8 N2 -177.16(16)
S1 C4 C5 C6 -177.48(18)
O1 S1 N1 C8 172.74(19)
O1 S1 C4 C3 -39.6(2)
O1 S1 C4 C5 138.71(19)
O2 S1 N1 C8 -58.8(2)
O2 S1 C4 C3 -172.24(18)
O2 S1 C4 C5 6.1(2)
N1 S1 C4 C3 71.0(2)
N1 S1 C4 C5 -110.6(2)
N2 N3 C9 C10A 73.1(3)
N2 N3 C9 C10B 139.2(4)
N2 N3 C14 C13 -64.6(3)
N3 N2 C8 O3 -177.74(19)
N3 N2 C8 N1 2.7(3)
N3 C9 C10A C11 73.4(3)
N3 C9 C10B C11 -76.3(11)
C1 C2 C3 C4 0.2(4)
C2 C1 C6 C5 1.0(4)
C2 C3 C4 S1 177.93(18)
C2 C3 C4 C5 -0.4(3)
C3 C4 C5 C6 0.9(3)
C4 S1 N1 C8 58.0(2)
C4 C5 C6 C1 -1.2(4)
C6 C1 C2 C3 -0.5(4)
C7 C1 C2 C3 178.9(2)
C7 C1 C6 C5 -178.5(2)
C8 N2 N3 C9 111.9(2)
C8 N2 N3 C14 -118.9(2)
C9 N3 C14 C13 61.9(3)
C9 C10A C11 C12 -71.8(3)
C9 C10B C11 C12 75.2(11)
C10A C11 C12 C13 16.1(4)
C10B C11 C12 C13 -46.6(5)
C11 C12 C13 C14 52.8(3)
C12 C13 C14 N3 -83.4(3)
C14 N3 C9 C10A -53.4(3)
C14 N3 C9 C10B 12.8(4)
